data_1536924
loop_
_publ_author_name
'Kovnir, K.A.'
'Uglov, A.N.'
'Zaikina, J.V.'
'Shevelkov, A.V.'

_publ_section_title
;
 Novel cationic clathrate: synthesis and structure of [Si40 P6] I6.5
;
_journal_name_full 'Mendeleev Commun.'
_journal_page_first 135
_journal_page_last 136
_journal_volume 4
_journal_year 2004
_chemical_formula_sum 'I6.52 P5.6 Si40.4'
_chemical_name_systematic 'Si40.4 P5.6 I6.52'
_space_group_IT_number 223
_symmetry_space_group_name_Hall '-P 4n 2 3'
_symmetry_space_group_name_H-M 'P m -3 n'
_cell_angle_alpha 90
_cell_angle_beta 90
_cell_angle_gamma 90
_cell_formula_units_Z 1
_cell_length_a 10.1293
_cell_length_b 10.1293
_cell_length_c 10.1293
_cell_volume 1039.294
_citation_journal_id_ASTM MENCEX
_cod_data_source_file Kovnir_MENCEX_2004_1610.cif
_cod_data_source_block I6.52P5.6Si40.4
_cod_database_code 1536924

loop_
_symmetry_equiv_pos_as_xyz
x,y,z
-y+1/2,x+1/2,z+1/2
-x,-y,z
y+1/2,-x+1/2,z+1/2
x,-y,-z
y+1/2,x+1/2,-z+1/2
-x,y,-z
-y+1/2,-x+1/2,-z+1/2
z,x,y
-x+1/2,z+1/2,y+1/2
-z,-x,y
x+1/2,-z+1/2,y+1/2
z,-x,-y
x+1/2,z+1/2,-y+1/2
-z,x,-y
-x+1/2,-z+1/2,-y+1/2
y,z,x
y,-z,-x
z+1/2,y+1/2,-x+1/2
-y,z,-x
-z+1/2,-y+1/2,-x+1/2
-y,-z,x
z+1/2,-y+1/2,x+1/2
-z+1/2,y+1/2,x+1/2
-x,-y,-z
y-1/2,-x-1/2,-z-1/2
x,y,-z
-y-1/2,x-1/2,-z-1/2
-x,y,z
-y-1/2,-x-1/2,z-1/2
x,-y,z
y-1/2,x-1/2,z-1/2
-z,-x,-y
x-1/2,-z-1/2,-y-1/2
z,x,-y
-x-1/2,z-1/2,-y-1/2
-z,x,y
-x-1/2,-z-1/2,y-1/2
z,-x,y
x-1/2,z-1/2,y-1/2
-y,-z,-x
-y,z,x
-z-1/2,-y-1/2,x-1/2
y,-z,x
z-1/2,y-1/2,x-1/2
y,z,-x
-z-1/2,y-1/2,-x-1/2
z-1/2,-y-1/2,-x-1/2

loop_
_atom_site_label
_atom_site_type_symbol
_atom_site_fract_x
_atom_site_fract_y
_atom_site_fract_z
_atom_site_occupancy
_atom_site_U_iso_or_equiv
P1 P 0.5 0.25 0 0.08 0.0
Si2 Si 0.18373 0.18373 0.18373 0.68 0.0
Si1 Si 0.5 0.25 0 0.92 0.0
I2 I 0 0 0 0.258 0.0
Si3 Si 0.30705 0.1179 0 1 0.0
P2 P 0.18373 0.18373 0.18373 0.32 0.0
I1 I 0.5 0 0.25 1 0.0
